data_4305479
loop_
_publ_author_name
'Laurence Carlton'
'Lebohang V. Mokoena'
'Manuel A. Fernandes'

_publ_contact_author_address
;Molecular Sciences Institute
School of Chemistry
University of the Witwatersrand
PO Wits 2050
Johannesburg
South Africa
;
_publ_contact_author_email laurence.carlton@wits.ac.za
_publ_contact_author_fax 'Int +27 11 7176749'
_publ_contact_author_name 'Laurence Carlton'
_publ_contact_author_phone 'Int +27 11 7176727'
_publ_section_title
;
Influence of Ligand Polarizability on the Reversible Binding of
O2 by trans-[Rh(X)(XNC)(PPh3)2] (X = Cl, Br, SC6F5, C2Ph; XNC = Xylyl
Isocyanide). Structures and a Kinetic Study
;
_journal_name_full 'Inorganic Chemistry'
_journal_page_first 8696
_journal_page_last 8703
_journal_paper_doi 10.1021/ic800478g
_journal_volume 47
_journal_year 2008
_chemical_formula_moiety 'C51 H39 F5 N P2 Rh S, 0.5(C4 H10 O)'
_chemical_formula_sum 'C53 H44 F5 N O0.5 P2 Rh S'
_chemical_formula_weight 994.80
_chemical_name_systematic
;
 ?
;
_space_group_IT_number 2
_symmetry_cell_setting triclinic
_symmetry_space_group_name_Hall '-P 1'
_symmetry_space_group_name_H-M 'P -1'
_atom_sites_solution_hydrogens geom
_atom_sites_solution_primary direct
_atom_sites_solution_secondary difmap
_audit_creation_method SHELXL-97
_cell_angle_alpha 69.599(2)
_cell_angle_beta 77.881(2)
_cell_angle_gamma 64.300(2)
_cell_formula_units_Z 2
_cell_length_a 13.3062(16)
_cell_length_b 13.5965(16)
_cell_length_c 15.0540(18)
_cell_measurement_reflns_used 968
_cell_measurement_temperature 173(2)
_cell_measurement_theta_max 28.21
_cell_measurement_theta_min 2.74
_cell_volume 2294.6(5)
_computing_cell_refinement 'Bruker SMART'
_computing_data_collection 'Bruker SMART'
_computing_data_reduction 'Bruker SHELXTL'
_computing_molecular_graphics 'Bruker SHELXTL'
_computing_publication_material 'Bruker SHELXTL'
_computing_structure_refinement 'SHELXL-97 (Sheldrick, 1997)'
_computing_structure_solution 'Bruker SHELXTL'
_diffrn_ambient_temperature 173(2)
_diffrn_measured_fraction_theta_full 0.984
_diffrn_measured_fraction_theta_max 0.984
_diffrn_measurement_device_type 'CCD area detector'
_diffrn_measurement_method 'phi and omega scans'
_diffrn_radiation_monochromator graphite
_diffrn_radiation_source 'fine-focus sealed tube'
_diffrn_radiation_type MoK\a
_diffrn_radiation_wavelength 0.71073
_diffrn_reflns_av_R_equivalents 0.0240
_diffrn_reflns_av_sigmaI/netI 0.0422
_diffrn_reflns_limit_h_max 13
_diffrn_reflns_limit_h_min -16
_diffrn_reflns_limit_k_max 17
_diffrn_reflns_limit_k_min -17
_diffrn_reflns_limit_l_max 19
_diffrn_reflns_limit_l_min -18
_diffrn_reflns_number 14651
_diffrn_reflns_theta_full 27.00
_diffrn_reflns_theta_max 27.00
_diffrn_reflns_theta_min 1.45
_exptl_absorpt_coefficient_mu 0.547
_exptl_absorpt_correction_T_max 0.9524
_exptl_absorpt_correction_T_min 0.8192
_exptl_absorpt_correction_type integration
_exptl_absorpt_process_details
;
Face indexed absorption corrections carried out with XPREP
;
_exptl_crystal_colour yellow
_exptl_crystal_density_diffrn 1.440
_exptl_crystal_density_method 'not measured'
_exptl_crystal_description prismic
_exptl_crystal_F_000 1018
_exptl_crystal_size_max 0.38
_exptl_crystal_size_mid 0.26
_exptl_crystal_size_min 0.09
_refine_diff_density_max 0.389
_refine_diff_density_min -0.394
_refine_diff_density_rms 0.055
_refine_ls_extinction_method none
_refine_ls_goodness_of_fit_ref 1.010
_refine_ls_hydrogen_treatment constr
_refine_ls_matrix_type full
_refine_ls_number_parameters 597
_refine_ls_number_reflns 9845
_refine_ls_number_restraints 36
_refine_ls_restrained_S_all 1.010
_refine_ls_R_factor_all 0.0496
_refine_ls_R_factor_gt 0.0310
_refine_ls_shift/su_max 0.001
_refine_ls_shift/su_mean 0.000
_refine_ls_structure_factor_coef Fsqd
_refine_ls_weighting_details 'calc w=1/[\s^2^(Fo^2^)+(0.0385P)^2^+0.0000P] where P=(Fo^2^+2Fc^2^)/3'
_refine_ls_weighting_scheme calc
_refine_ls_wR_factor_gt 0.0721
_refine_ls_wR_factor_ref 0.0785
_reflns_number_gt 7495
_reflns_number_total 9845
_reflns_threshold_expression >2sigma(I)
_cod_data_source_file ic800478g_si_001_3.cif
_cod_data_source_block Compound3
_cod_depositor_comments
;
The following automatic conversions were performed:
'_symmetry_cell_setting' value 'Triclinic' changed to 'triclinic'
according to '/home/saulius/struct/CIF-dictionaries/cif_core.dic'
dictionary named 'cif_core.dic' version 2.4.1 from 2010-06-29.

Automatic conversion script
Id: cif_fix_enum 1527 2010-12-29 10:47:43Z saulius 
;
_cod_original_formula_sum 'C53 H44 F5 N O0.50 P2 Rh S'
_cod_database_code 4305479

loop_
_symmetry_equiv_pos_as_xyz
'x, y, z'
'-x, -y, -z'

loop_
_atom_site_label
_atom_site_type_symbol
_atom_site_fract_x
_atom_site_fract_y
_atom_site_fract_z
_atom_site_U_iso_or_equiv
_atom_site_adp_type
_atom_site_occupancy
_atom_site_symmetry_multiplicity
_atom_site_calc_flag
_atom_site_refinement_flags
_atom_site_disorder_assembly
_atom_site_disorder_group
Rh Rh 0.239990(15) 0.645059(13) 0.315049(11) 0.02923(6) Uani 1 1 d . . .
S S 0.24483(6) 0.76174(5) 0.15343(4) 0.04157(16) Uani 1 1 d . . .
N N 0.25003(18) 0.48255(15) 0.51590(13) 0.0395(5) Uani 1 1 d . . .
P1 P 0.15472(5) 0.79227(5) 0.38488(4) 0.03317(14) Uani 1 1 d . . .
P2 P 0.33007(5) 0.48842(4) 0.25526(4) 0.02600(12) Uani 1 1 d . . .
F1 F 0.25690(15) 0.99406(12) 0.09626(11) 0.0589(4) Uani 1 1 d . . .
F2 F 0.09044(17) 1.19922(12) 0.05868(13) 0.0789(6) Uani 1 1 d . . .
F3 F -0.12348(16) 1.22167(12) 0.06286(12) 0.0789(6) Uani 1 1 d . . .
F4 F -0.16622(14) 1.03118(14) 0.10122(10) 0.0626(4) Uani 1 1 d . . .
F5 F -0.00158(13) 0.82354(11) 0.14441(10) 0.0515(4) Uani 1 1 d . . .
C1 C 0.24736(19) 0.54344(17) 0.43856(15) 0.0306(5) Uani 1 1 d . . .
C2 C 0.2596(2) 0.41067(17) 0.60944(14) 0.0327(5) Uani 1 1 d . . .
C3 C 0.3636(2) 0.35879(19) 0.64807(16) 0.0369(5) Uani 1 1 d . . .
C4 C 0.3701(2) 0.2873(2) 0.74059(17) 0.0431(6) Uani 1 1 d . . .
H4 H 0.4395 0.2503 0.7691 0.052 Uiso 1 1 calc R . .
C5 C 0.2772(2) 0.2690(2) 0.79232(17) 0.0453(6) Uani 1 1 d . . .
H5 H 0.2835 0.2190 0.8553 0.054 Uiso 1 1 calc R . .
C6 C 0.1760(2) 0.3230(2) 0.75236(17) 0.0418(6) Uani 1 1 d . . .
H6 H 0.1127 0.3107 0.7888 0.050 Uiso 1 1 calc R . .
C7 C 0.1640(2) 0.39525(18) 0.65992(16) 0.0349(5) Uani 1 1 d . . .
C8 C 0.4629(2) 0.3819(2) 0.59228(19) 0.0547(7) Uani 1 1 d . . .
H8A H 0.5276 0.3389 0.6310 0.082 Uiso 1 1 calc R . .
H8B H 0.4459 0.4637 0.5749 0.082 Uiso 1 1 calc R . .
H8C H 0.4798 0.3582 0.5345 0.082 Uiso 1 1 calc R . .
C9 C 0.0547(2) 0.4536(2) 0.6156(2) 0.0530(7) Uani 1 1 d . . .
H9A H -0.0033 0.4370 0.6627 0.080 Uiso 1 1 calc R . .
H9B H 0.0608 0.4260 0.5618 0.080 Uiso 1 1 calc R . .
H9C H 0.0348 0.5362 0.5931 0.080 Uiso 1 1 calc R . .
C11 C 0.2247(2) 0.88878(17) 0.36645(15) 0.0340(5) Uani 1 1 d . . .
C12 C 0.3086(2) 0.89215(19) 0.29522(16) 0.0427(6) Uani 1 1 d . . .
H12 H 0.3312 0.8430 0.2564 0.051 Uiso 1 1 calc R . .
C13 C 0.3607(2) 0.9672(2) 0.27976(18) 0.0507(7) Uani 1 1 d . . .
H13 H 0.4173 0.9701 0.2298 0.061 Uiso 1 1 calc R . .
C14 C 0.3297(2) 1.03704(19) 0.33724(18) 0.0456(6) Uani 1 1 d . . .
H14 H 0.3650 1.0881 0.3268 0.055 Uiso 1 1 calc R . .
C15 C 0.2474(2) 1.03286(19) 0.40989(18) 0.0427(6) Uani 1 1 d . . .
H15 H 0.2269 1.0804 0.4498 0.051 Uiso 1 1 calc R . .
C16 C 0.1948(2) 0.95951(18) 0.42482(16) 0.0365(5) Uani 1 1 d . . .
H16 H 0.1381 0.9571 0.4748 0.044 Uiso 1 1 calc R . .
C21 C 0.1391(2) 0.74572(18) 0.51562(15) 0.0370(6) Uani 1 1 d . . .
C22 C 0.2353(2) 0.69048(19) 0.56595(16) 0.0424(6) Uani 1 1 d . . .
H22 H 0.3059 0.6832 0.5324 0.051 Uiso 1 1 calc R . .
C23 C 0.2294(3) 0.6460(2) 0.66416(17) 0.0507(7) Uani 1 1 d . . .
H23 H 0.2955 0.6080 0.6974 0.061 Uiso 1 1 calc R . .
C24 C 0.1267(3) 0.6572(2) 0.71341(18) 0.0560(8) Uani 1 1 d . . .
H24 H 0.1223 0.6264 0.7806 0.067 Uiso 1 1 calc R . .
C25 C 0.0313(3) 0.7126(2) 0.66556(18) 0.0562(8) Uani 1 1 d . . .
H25 H -0.0391 0.7210 0.6998 0.067 Uiso 1 1 calc R . .
C26 C 0.0370(2) 0.7571(2) 0.56643(17) 0.0467(6) Uani 1 1 d . . .
H26 H -0.0296 0.7952 0.5338 0.056 Uiso 1 1 calc R . .
C31 C 0.0110(2) 0.88568(18) 0.35384(15) 0.0358(5) Uani 1 1 d . . .
C32 C -0.0358(2) 1.00329(19) 0.33926(16) 0.0408(6) Uani 1 1 d . . .
H32 H 0.0085 1.0405 0.3432 0.049 Uiso 1 1 calc R . .
C33 C -0.1475(2) 1.0664(2) 0.31894(17) 0.0490(7) Uani 1 1 d . . .
H33 H -0.1787 1.1465 0.3092 0.059 Uiso 1 1 calc R . .
C34 C -0.2132(2) 1.0143(2) 0.31284(18) 0.0516(7) Uani 1 1 d . . .
H34 H -0.2897 1.0578 0.3004 0.062 Uiso 1 1 calc R . .
C35 C -0.1667(2) 0.8972(2) 0.32509(18) 0.0511(7) Uani 1 1 d . . .
H35 H -0.2109 0.8607 0.3194 0.061 Uiso 1 1 calc R . .
C36 C -0.0561(2) 0.8344(2) 0.34551(17) 0.0435(6) Uani 1 1 d . . .
H36 H -0.0250 0.7545 0.3541 0.052 Uiso 1 1 calc R . .
C41 C 0.3822(2) 0.35066(17) 0.34677(14) 0.0305(5) Uani 1 1 d . . .
C42 C 0.3052(2) 0.3080(2) 0.40570(16) 0.0411(6) Uani 1 1 d . . .
H42 H 0.2281 0.3472 0.3942 0.049 Uiso 1 1 calc R . .
C43 C 0.3402(3) 0.2091(2) 0.48080(17) 0.0550(8) Uani 1 1 d . . .
H43 H 0.2871 0.1810 0.5207 0.066 Uiso 1 1 calc R . .
C44 C 0.4522(3) 0.1513(2) 0.4976(2) 0.0630(9) Uani 1 1 d . . .
H44 H 0.4759 0.0835 0.5491 0.076 Uiso 1 1 calc R . .
C45 C 0.5296(3) 0.1914(2) 0.4403(2) 0.0575(8) Uani 1 1 d . . .
H45 H 0.6066 0.1514 0.4521 0.069 Uiso 1 1 calc R . .
C46 C 0.4946(2) 0.29168(19) 0.36434(17) 0.0427(6) Uani 1 1 d . . .
H46 H 0.5482 0.3194 0.3247 0.051 Uiso 1 1 calc R . .
C51 C 0.45616(18) 0.48406(18) 0.17668(14) 0.0293(5) Uani 1 1 d . . .
C52 C 0.50880(19) 0.40453(19) 0.12514(16) 0.0373(5) Uani 1 1 d . . .
H52 H 0.4747 0.3557 0.1256 0.045 Uiso 1 1 calc R . .
C53 C 0.6099(2) 0.3961(2) 0.07346(17) 0.0443(6) Uani 1 1 d . . .
H53 H 0.6451 0.3412 0.0394 0.053 Uiso 1 1 calc R . .
C54 C 0.6594(2) 0.4672(2) 0.07136(17) 0.0457(6) Uani 1 1 d . . .
H54 H 0.7288 0.4613 0.0360 0.055 Uiso 1 1 calc R . .
C55 C 0.6080(2) 0.5471(2) 0.12059(17) 0.0469(6) Uani 1 1 d . . .
H55 H 0.6418 0.5969 0.1183 0.056 Uiso 1 1 calc R . .
C56 C 0.5074(2) 0.5553(2) 0.17346(16) 0.0384(5) Uani 1 1 d . . .
H56 H 0.4732 0.6100 0.2077 0.046 Uiso 1 1 calc R . .
C61 C 0.24447(17) 0.46164(17) 0.19225(14) 0.0269(4) Uani 1 1 d . . .
C62 C 0.14974(18) 0.55109(18) 0.15037(16) 0.0334(5) Uani 1 1 d . . .
H62 H 0.1305 0.6256 0.1540 0.040 Uiso 1 1 calc R . .
C63 C 0.0831(2) 0.5329(2) 0.10343(17) 0.0394(6) Uani 1 1 d . . .
H63 H 0.0186 0.5947 0.0752 0.047 Uiso 1 1 calc R . .
C64 C 0.1105(2) 0.4245(2) 0.09763(17) 0.0400(6) Uani 1 1 d . . .
H64 H 0.0648 0.4121 0.0654 0.048 Uiso 1 1 calc R . .
C65 C 0.2045(2) 0.33433(19) 0.13887(16) 0.0375(5) Uani 1 1 d . . .
H65 H 0.2237 0.2600 0.1348 0.045 Uiso 1 1 calc R . .
C66 C 0.27033(18) 0.35286(17) 0.18597(15) 0.0322(5) Uani 1 1 d . . .
H66 H 0.3343 0.2906 0.2146 0.039 Uiso 1 1 calc R . .
C71 C 0.1345(2) 0.89811(18) 0.13027(15) 0.0412(6) Uani 1 1 d . . .
C72 C 0.1523(2) 0.9985(2) 0.10394(17) 0.0459(6) Uani 1 1 d . . .
C73 C 0.0675(3) 1.1056(2) 0.08260(18) 0.0546(8) Uani 1 1 d . . .
C74 C -0.0402(3) 1.1168(2) 0.08381(18) 0.0536(8) Uani 1 1 d . . .
C75 C -0.0619(3) 1.0212(2) 0.10487(17) 0.0490(7) Uani 1 1 d . . .
C76 C 0.0242(2) 0.9147(2) 0.12754(16) 0.0445(6) Uani 1 1 d . . .
O1 O 0.5273(5) 0.9985(5) 0.0639(3) 0.0705(15) Uani 0.50 1 d PDU . .
C81 C 0.5247(6) 1.1028(5) 0.0665(5) 0.080(2) Uani 0.50 1 d PDU . .
H81A H 0.4464 1.1578 0.0714 0.096 Uiso 0.50 1 calc PR . .
H81B H 0.5629 1.1366 0.0078 0.096 Uiso 0.50 1 calc PR . .
C82 C 0.5836(6) 1.0772(6) 0.1520(7) 0.110(3) Uani 0.50 1 d PDU . .
H82A H 0.5747 1.1489 0.1605 0.165 Uiso 0.50 1 calc PR . .
H82B H 0.6633 1.0310 0.1425 0.165 Uiso 0.50 1 calc PR . .
H82C H 0.5512 1.0350 0.2086 0.165 Uiso 0.50 1 calc PR . .
C83 C 0.4790(10) 1.0111(8) -0.0169(6) 0.085(3) Uani 0.50 1 d PDU . .
H83A H 0.5166 1.0448 -0.0760 0.102 Uiso 0.50 1 calc PR . .
H83B H 0.3985 1.0613 -0.0154 0.102 Uiso 0.50 1 calc PR . .
C84 C 0.4948(8) 0.8930(8) -0.0123(6) 0.103(3) Uani 0.50 1 d PDU . .
H84A H 0.5244 0.8394 0.0485 0.154 Uiso 0.50 1 calc PR . .
H84B H 0.5476 0.8697 -0.0645 0.154 Uiso 0.50 1 calc PR . .
H84C H 0.4228 0.8928 -0.0178 0.154 Uiso 0.50 1 calc PR . .

loop_
_atom_site_aniso_label
_atom_site_aniso_U_11
_atom_site_aniso_U_22
_atom_site_aniso_U_33
_atom_site_aniso_U_23
_atom_site_aniso_U_13
_atom_site_aniso_U_12
Rh 0.04702(12) 0.02152(9) 0.02034(9) -0.00784(7) 0.00284(7) -0.01552(8)
S 0.0699(5) 0.0249(3) 0.0231(3) -0.0069(2) 0.0038(3) -0.0157(3)
N 0.0686(15) 0.0285(10) 0.0240(10) -0.0092(8) 0.0019(9) -0.0224(10)
P1 0.0555(4) 0.0245(3) 0.0224(3) -0.0101(2) 0.0061(3) -0.0197(3)
P2 0.0345(3) 0.0226(3) 0.0226(3) -0.0086(2) 0.0003(2) -0.0123(2)
F1 0.0873(13) 0.0405(8) 0.0494(9) -0.0001(7) -0.0112(8) -0.0329(8)
F2 0.1315(17) 0.0268(8) 0.0826(13) 0.0003(8) -0.0432(11) -0.0316(9)
F3 0.1077(15) 0.0339(9) 0.0717(12) -0.0125(8) -0.0345(11) 0.0034(9)
F4 0.0711(12) 0.0664(11) 0.0428(9) -0.0186(8) -0.0033(8) -0.0187(9)
F5 0.0746(11) 0.0415(8) 0.0413(8) -0.0147(7) 0.0096(7) -0.0294(8)
C1 0.0437(14) 0.0240(11) 0.0279(12) -0.0119(9) 0.0013(10) -0.0150(10)
C2 0.0563(16) 0.0254(11) 0.0206(11) -0.0068(9) 0.0005(10) -0.0212(11)
C3 0.0453(15) 0.0360(12) 0.0323(13) -0.0141(10) 0.0042(10) -0.0185(11)
C4 0.0501(16) 0.0456(14) 0.0324(13) -0.0081(11) -0.0073(11) -0.0184(12)
C5 0.0629(18) 0.0466(15) 0.0247(12) -0.0029(11) -0.0024(11) -0.0260(13)
C6 0.0538(16) 0.0439(14) 0.0325(13) -0.0074(11) 0.0042(11) -0.0295(12)
C7 0.0476(15) 0.0292(11) 0.0355(13) -0.0110(10) -0.0034(10) -0.0207(11)
C8 0.0528(18) 0.0608(18) 0.0495(17) -0.0174(14) 0.0112(13) -0.0270(14)
C9 0.0571(18) 0.0485(16) 0.0582(18) -0.0073(13) -0.0162(14) -0.0259(14)
C11 0.0533(15) 0.0226(11) 0.0252(11) -0.0063(9) -0.0013(10) -0.0152(10)
C12 0.0657(18) 0.0329(13) 0.0308(13) -0.0103(10) 0.0059(11) -0.0238(12)
C13 0.072(2) 0.0431(15) 0.0395(15) -0.0086(12) 0.0110(13) -0.0340(14)
C14 0.0626(18) 0.0293(12) 0.0469(15) -0.0047(11) -0.0055(13) -0.0242(12)
C15 0.0562(17) 0.0303(12) 0.0441(15) -0.0137(11) -0.0062(12) -0.0159(11)
C16 0.0483(15) 0.0313(12) 0.0331(13) -0.0154(10) 0.0031(10) -0.0166(11)
C21 0.0634(17) 0.0256(11) 0.0268(12) -0.0129(10) 0.0073(11) -0.0223(11)
C22 0.0693(18) 0.0359(13) 0.0307(13) -0.0147(11) 0.0043(12) -0.0280(13)
C23 0.087(2) 0.0392(14) 0.0335(14) -0.0110(12) -0.0066(14) -0.0306(14)
C24 0.103(3) 0.0441(15) 0.0246(13) -0.0086(12) 0.0053(15) -0.0373(16)
C25 0.082(2) 0.0507(16) 0.0326(14) -0.0143(13) 0.0179(14) -0.0310(16)
C26 0.0673(19) 0.0365(13) 0.0311(13) -0.0110(11) 0.0092(12) -0.0205(13)
C31 0.0565(16) 0.0316(12) 0.0225(11) -0.0139(10) 0.0089(10) -0.0207(11)
C32 0.0632(18) 0.0351(13) 0.0306(13) -0.0154(11) -0.0011(11) -0.0215(12)
C33 0.0653(19) 0.0369(14) 0.0422(15) -0.0212(12) -0.0052(13) -0.0096(13)
C34 0.0540(18) 0.0596(17) 0.0438(15) -0.0307(14) 0.0073(12) -0.0175(14)
C35 0.0588(19) 0.0612(18) 0.0465(16) -0.0284(14) 0.0170(13) -0.0349(15)
C36 0.0609(18) 0.0372(13) 0.0383(14) -0.0168(11) 0.0105(12) -0.0263(13)
C41 0.0491(14) 0.0219(10) 0.0237(11) -0.0081(9) -0.0039(9) -0.0151(10)
C42 0.0631(17) 0.0389(13) 0.0322(13) -0.0110(11) -0.0017(11) -0.0301(12)
C43 0.109(3) 0.0468(15) 0.0297(14) -0.0062(12) -0.0038(15) -0.0534(17)
C44 0.119(3) 0.0318(14) 0.0403(16) 0.0025(12) -0.0284(17) -0.0318(17)
C45 0.080(2) 0.0354(14) 0.0459(16) -0.0045(13) -0.0261(15) -0.0085(14)
C46 0.0543(17) 0.0314(12) 0.0381(14) -0.0083(11) -0.0102(12) -0.0114(11)
C51 0.0326(12) 0.0294(11) 0.0229(11) -0.0062(9) -0.0020(9) -0.0107(9)
C52 0.0383(14) 0.0366(13) 0.0390(13) -0.0170(11) 0.0009(10) -0.0135(11)
C53 0.0394(15) 0.0492(15) 0.0384(14) -0.0192(12) 0.0028(11) -0.0095(12)
C54 0.0351(14) 0.0632(17) 0.0323(13) -0.0106(12) 0.0027(10) -0.0184(13)
C55 0.0527(17) 0.0584(16) 0.0394(14) -0.0127(13) 0.0034(12) -0.0347(14)
C56 0.0474(15) 0.0420(13) 0.0321(13) -0.0142(11) 0.0029(10) -0.0233(12)
C61 0.0292(12) 0.0269(11) 0.0251(11) -0.0100(9) 0.0028(9) -0.0117(9)
C62 0.0349(13) 0.0264(11) 0.0370(13) -0.0128(10) 0.0013(10) -0.0095(10)
C63 0.0343(13) 0.0355(13) 0.0455(14) -0.0098(11) -0.0083(11) -0.0102(10)
C64 0.0434(15) 0.0439(14) 0.0411(14) -0.0132(11) -0.0074(11) -0.0221(12)
C65 0.0459(15) 0.0304(12) 0.0422(14) -0.0148(11) -0.0052(11) -0.0162(11)
C66 0.0361(13) 0.0256(11) 0.0346(12) -0.0105(9) -0.0047(10) -0.0095(9)
C71 0.0706(19) 0.0270(12) 0.0226(12) -0.0073(10) 0.0002(11) -0.0176(12)
C72 0.074(2) 0.0327(13) 0.0305(13) -0.0042(11) -0.0075(12) -0.0221(13)
C73 0.100(3) 0.0234(12) 0.0399(15) -0.0030(11) -0.0184(15) -0.0221(14)
C74 0.082(2) 0.0304(14) 0.0352(14) -0.0078(11) -0.0158(14) -0.0066(14)
C75 0.068(2) 0.0451(15) 0.0293(13) -0.0139(12) -0.0041(12) -0.0158(14)
C76 0.075(2) 0.0336(13) 0.0250(12) -0.0108(10) 0.0059(12) -0.0235(13)
O1 0.052(3) 0.074(3) 0.061(4) -0.001(3) -0.005(3) -0.017(2)
C81 0.043(4) 0.050(4) 0.101(6) -0.002(4) 0.015(4) 0.000(3)
C82 0.065(5) 0.084(5) 0.187(9) -0.040(6) -0.004(5) -0.037(4)
C83 0.059(8) 0.121(7) 0.045(8) 0.011(7) -0.011(5) -0.033(6)
C84 0.100(7) 0.168(8) 0.059(5) -0.050(6) -0.007(5) -0.057(7)

loop_
_atom_type_symbol
_atom_type_description
_atom_type_scat_dispersion_real
_atom_type_scat_dispersion_imag
_atom_type_scat_source
C C 0.0033 0.0016 'International Tables Vol C Tables 4.2.6.8 and 6.1.1.4'
H H 0.0000 0.0000 'International Tables Vol C Tables 4.2.6.8 and 6.1.1.4'
F F 0.0171 0.0103 'International Tables Vol C Tables 4.2.6.8 and 6.1.1.4'
P P 0.1023 0.0942 'International Tables Vol C Tables 4.2.6.8 and 6.1.1.4'
S S 0.1246 0.1234 'International Tables Vol C Tables 4.2.6.8 and 6.1.1.4'
Rh Rh -1.1178 0.9187 'International Tables Vol C Tables 4.2.6.8 and 6.1.1.4'
N N 0.0061 0.0033 'International Tables Vol C Tables 4.2.6.8 and 6.1.1.4'
O O 0.0106 0.0060 'International Tables Vol C Tables 4.2.6.8 and 6.1.1.4'

loop_
_geom_angle_atom_site_label_1
_geom_angle_atom_site_label_2
_geom_angle_atom_site_label_3
_geom_angle
_geom_angle_site_symmetry_1
_geom_angle_site_symmetry_3
_geom_angle_publ_flag
C1 Rh P1 87.22(6) . . ?
C1 Rh P2 88.95(6) . . ?
P1 Rh P2 175.98(2) . . ?
C1 Rh S 174.97(6) . . ?
P1 Rh S 97.23(2) . . ?
P2 Rh S 86.55(2) . . ?
C71 S Rh 113.87(8) . . ?
C1 N C2 176.1(2) . . ?
C31 P1 C11 105.16(10) . . ?
C31 P1 C21 102.20(11) . . ?
C11 P1 C21 99.97(10) . . ?
C31 P1 Rh 114.54(7) . . ?
C11 P1 Rh 118.00(7) . . ?
C21 P1 Rh 114.82(7) . . ?
C51 P2 C41 101.67(10) . . ?
C51 P2 C61 105.24(9) . . ?
C41 P2 C61 100.63(10) . . ?
C51 P2 Rh 116.47(7) . . ?
C41 P2 Rh 114.08(7) . . ?
C61 P2 Rh 116.58(7) . . ?
N C1 Rh 178.4(2) . . ?
C7 C2 C3 123.2(2) . . ?
C7 C2 N 118.2(2) . . ?
C3 C2 N 118.6(2) . . ?
C4 C3 C2 117.0(2) . . ?
C4 C3 C8 121.8(2) . . ?
C2 C3 C8 121.2(2) . . ?
C3 C4 C5 121.3(2) . . ?
C3 C4 H4 119.4 . . ?
C5 C4 H4 119.4 . . ?
C6 C5 C4 120.0(2) . . ?
C6 C5 H5 120.0 . . ?
C4 C5 H5 120.0 . . ?
C5 C6 C7 121.6(2) . . ?
C5 C6 H6 119.2 . . ?
C7 C6 H6 119.2 . . ?
C6 C7 C2 117.0(2) . . ?
C6 C7 C9 122.0(2) . . ?
C2 C7 C9 121.1(2) . . ?
C3 C8 H8A 109.5 . . ?
C3 C8 H8B 109.5 . . ?
H8A C8 H8B 109.5 . . ?
C3 C8 H8C 109.5 . . ?
H8A C8 H8C 109.5 . . ?
H8B C8 H8C 109.5 . . ?
C7 C9 H9A 109.5 . . ?
C7 C9 H9B 109.5 . . ?
H9A C9 H9B 109.5 . . ?
C7 C9 H9C 109.5 . . ?
H9A C9 H9C 109.5 . . ?
H9B C9 H9C 109.5 . . ?
C12 C11 C16 118.9(2) . . ?
C12 C11 P1 120.41(17) . . ?
C16 C11 P1 120.70(18) . . ?
C11 C12 C13 120.6(2) . . ?
C11 C12 H12 119.7 . . ?
C13 C12 H12 119.7 . . ?
C14 C13 C12 119.9(2) . . ?
C14 C13 H13 120.1 . . ?
C12 C13 H13 120.1 . . ?
C13 C14 C15 120.1(2) . . ?
C13 C14 H14 120.0 . . ?
C15 C14 H14 120.0 . . ?
C14 C15 C16 120.2(2) . . ?
C14 C15 H15 119.9 . . ?
C16 C15 H15 119.9 . . ?
C15 C16 C11 120.3(2) . . ?
C15 C16 H16 119.8 . . ?
C11 C16 H16 119.8 . . ?
C26 C21 C22 118.3(2) . . ?
C26 C21 P1 123.0(2) . . ?
C22 C21 P1 118.60(18) . . ?
C23 C22 C21 121.1(3) . . ?
C23 C22 H22 119.4 . . ?
C21 C22 H22 119.4 . . ?
C24 C23 C22 119.7(3) . . ?
C24 C23 H23 120.2 . . ?
C22 C23 H23 120.2 . . ?
C25 C24 C23 120.1(2) . . ?
C25 C24 H24 119.9 . . ?
C23 C24 H24 119.9 . . ?
C24 C25 C26 120.4(3) . . ?
C24 C25 H25 119.8 . . ?
C26 C25 H25 119.8 . . ?
C21 C26 C25 120.4(3) . . ?
C21 C26 H26 119.8 . . ?
C25 C26 H26 119.8 . . ?
C32 C31 C36 118.3(2) . . ?
C32 C31 P1 124.58(19) . . ?
C36 C31 P1 117.12(17) . . ?
C33 C32 C31 120.1(2) . . ?
C33 C32 H32 119.9 . . ?
C31 C32 H32 119.9 . . ?
C34 C33 C32 120.9(2) . . ?
C34 C33 H33 119.5 . . ?
C32 C33 H33 119.5 . . ?
C33 C34 C35 119.5(3) . . ?
C33 C34 H34 120.2 . . ?
C35 C34 H34 120.2 . . ?
C36 C35 C34 119.7(3) . . ?
C36 C35 H35 120.2 . . ?
C34 C35 H35 120.2 . . ?
C35 C36 C31 121.5(2) . . ?
C35 C36 H36 119.3 . . ?
C31 C36 H36 119.3 . . ?
C46 C41 C42 118.8(2) . . ?
C46 C41 P2 122.30(18) . . ?
C42 C41 P2 118.73(18) . . ?
C43 C42 C41 120.6(3) . . ?
C43 C42 H42 119.7 . . ?
C41 C42 H42 119.7 . . ?
C44 C43 C42 120.1(3) . . ?
C44 C43 H43 120.0 . . ?
C42 C43 H43 120.0 . . ?
C45 C44 C43 120.4(3) . . ?
C45 C44 H44 119.8 . . ?
C43 C44 H44 119.8 . . ?
C44 C45 C46 119.9(3) . . ?
C44 C45 H45 120.1 . . ?
C46 C45 H45 120.1 . . ?
C41 C46 C45 120.4(3) . . ?
C41 C46 H46 119.8 . . ?
C45 C46 H46 119.8 . . ?
C56 C51 C52 118.2(2) . . ?
C56 C51 P2 119.36(16) . . ?
C52 C51 P2 122.24(17) . . ?
C53 C52 C51 120.8(2) . . ?
C53 C52 H52 119.6 . . ?
C51 C52 H52 119.6 . . ?
C54 C53 C52 120.1(2) . . ?
C54 C53 H53 120.0 . . ?
C52 C53 H53 120.0 . . ?
C53 C54 C55 119.9(2) . . ?
C53 C54 H54 120.0 . . ?
C55 C54 H54 120.0 . . ?
C54 C55 C56 120.5(2) . . ?
C54 C55 H55 119.8 . . ?
C56 C55 H55 119.8 . . ?
C55 C56 C51 120.5(2) . . ?
C55 C56 H56 119.7 . . ?
C51 C56 H56 119.7 . . ?
C62 C61 C66 118.17(19) . . ?
C62 C61 P2 119.72(16) . . ?
C66 C61 P2 122.10(16) . . ?
C63 C62 C61 120.8(2) . . ?
C63 C62 H62 119.6 . . ?
C61 C62 H62 119.6 . . ?
C64 C63 C62 120.1(2) . . ?
C64 C63 H63 120.0 . . ?
C62 C63 H63 120.0 . . ?
C65 C64 C63 119.9(2) . . ?
C65 C64 H64 120.0 . . ?
C63 C64 H64 120.0 . . ?
C66 C65 C64 119.8(2) . . ?
C66 C65 H65 120.1 . . ?
C64 C65 H65 120.1 . . ?
C65 C66 C61 121.2(2) . . ?
C65 C66 H66 119.4 . . ?
C61 C66 H66 119.4 . . ?
C76 C71 C72 114.4(2) . . ?
C76 C71 S 122.75(19) . . ?
C72 C71 S 122.6(2) . . ?
F1 C72 C73 116.6(2) . . ?
F1 C72 C71 120.1(2) . . ?
C73 C72 C71 123.2(3) . . ?
F2 C73 C74 120.0(2) . . ?
F2 C73 C72 120.2(3) . . ?
C74 C73 C72 119.8(3) . . ?
F3 C74 C75 120.6(3) . . ?
F3 C74 C73 119.9(3) . . ?
C75 C74 C73 119.5(2) . . ?
F4 C75 C74 120.1(2) . . ?
F4 C75 C76 120.2(3) . . ?
C74 C75 C76 119.7(3) . . ?
F5 C76 C75 117.0(3) . . ?
F5 C76 C71 119.6(2) . . ?
C75 C76 C71 123.3(2) . . ?
C83 O1 C81 112.8(6) . . ?
O1 C81 C82 107.6(5) . . ?
O1 C81 H81A 110.2 . . ?
C82 C81 H81A 110.2 . . ?
O1 C81 H81B 110.2 . . ?
C82 C81 H81B 110.2 . . ?
H81A C81 H81B 108.5 . . ?
C81 C82 H82A 109.5 . . ?
C81 C82 H82B 109.5 . . ?
H82A C82 H82B 109.5 . . ?
C81 C82 H82C 109.5 . . ?
H82A C82 H82C 109.5 . . ?
H82B C82 H82C 109.5 . . ?
O1 C83 C84 106.1(5) . . ?
O1 C83 H83A 110.5 . . ?
C84 C83 H83A 110.5 . . ?
O1 C83 H83B 110.5 . . ?
C84 C83 H83B 110.5 . . ?
H83A C83 H83B 108.7 . . ?
C83 C84 H84A 109.5 . . ?
C83 C84 H84B 109.5 . . ?
H84A C84 H84B 109.5 . . ?
C83 C84 H84C 109.5 . . ?
H84A C84 H84C 109.5 . . ?
H84B C84 H84C 109.5 . . ?

loop_
_geom_bond_atom_site_label_1
_geom_bond_atom_site_label_2
_geom_bond_distance
_geom_bond_site_symmetry_2
_geom_bond_publ_flag
Rh C1 1.882(2) . ?
Rh P1 2.3227(6) . ?
Rh P2 2.3349(6) . ?
Rh S 2.4025(6) . ?
S C71 1.766(2) . ?
N C1 1.167(3) . ?
N C2 1.401(3) . ?
P1 C31 1.829(3) . ?
P1 C11 1.834(2) . ?
P1 C21 1.842(2) . ?
P2 C51 1.829(2) . ?
P2 C41 1.834(2) . ?
P2 C61 1.840(2) . ?
F1 C72 1.348(3) . ?
F2 C73 1.346(3) . ?
F3 C74 1.351(3) . ?
F4 C75 1.346(3) . ?
F5 C76 1.353(3) . ?
C2 C7 1.397(3) . ?
C2 C3 1.399(3) . ?
C3 C4 1.388(3) . ?
C3 C8 1.502(3) . ?
C4 C5 1.388(3) . ?
C4 H4 0.9500 . ?
C5 C6 1.374(3) . ?
C5 H5 0.9500 . ?
C6 C7 1.390(3) . ?
C6 H6 0.9500 . ?
C7 C9 1.493(3) . ?
C8 H8A 0.9800 . ?
C8 H8B 0.9800 . ?
C8 H8C 0.9800 . ?
C9 H9A 0.9800 . ?
C9 H9B 0.9800 . ?
C9 H9C 0.9800 . ?
C11 C12 1.381(3) . ?
C11 C16 1.402(3) . ?
C12 C13 1.398(3) . ?
C12 H12 0.9500 . ?
C13 C14 1.380(3) . ?
C13 H13 0.9500 . ?
C14 C15 1.380(3) . ?
C14 H14 0.9500 . ?
C15 C16 1.386(3) . ?
C15 H15 0.9500 . ?
C16 H16 0.9500 . ?
C21 C26 1.386(3) . ?
C21 C22 1.397(3) . ?
C22 C23 1.388(3) . ?
C22 H22 0.9500 . ?
C23 C24 1.383(4) . ?
C23 H23 0.9500 . ?
C24 C25 1.369(4) . ?
C24 H24 0.9500 . ?
C25 C26 1.401(3) . ?
C25 H25 0.9500 . ?
C26 H26 0.9500 . ?
C31 C32 1.394(3) . ?
C31 C36 1.395(3) . ?
C32 C33 1.393(3) . ?
C32 H32 0.9500 . ?
C33 C34 1.375(4) . ?
C33 H33 0.9500 . ?
C34 C35 1.393(4) . ?
C34 H34 0.9500 . ?
C35 C36 1.381(4) . ?
C35 H35 0.9500 . ?
C36 H36 0.9500 . ?
C41 C46 1.389(3) . ?
C41 C42 1.396(3) . ?
C42 C43 1.386(3) . ?
C42 H42 0.9500 . ?
C43 C44 1.381(4) . ?
C43 H43 0.9500 . ?
C44 C45 1.373(4) . ?
C44 H44 0.9500 . ?
C45 C46 1.403(3) . ?
C45 H45 0.9500 . ?
C46 H46 0.9500 . ?
C51 C56 1.389(3) . ?
C51 C52 1.401(3) . ?
C52 C53 1.385(3) . ?
C52 H52 0.9500 . ?
C53 C54 1.375(4) . ?
C53 H53 0.9500 . ?
C54 C55 1.379(4) . ?
C54 H54 0.9500 . ?
C55 C56 1.387(3) . ?
C55 H55 0.9500 . ?
C56 H56 0.9500 . ?
C61 C62 1.391(3) . ?
C61 C66 1.399(3) . ?
C62 C63 1.387(3) . ?
C62 H62 0.9500 . ?
C63 C64 1.386(3) . ?
C63 H63 0.9500 . ?
C64 C65 1.385(3) . ?
C64 H64 0.9500 . ?
C65 C66 1.382(3) . ?
C65 H65 0.9500 . ?
C66 H66 0.9500 . ?
C71 C76 1.392(4) . ?
C71 C72 1.394(3) . ?
C72 C73 1.378(4) . ?
C73 C74 1.370(4) . ?
C74 C75 1.369(4) . ?
C75 C76 1.381(4) . ?
O1 C83 1.418(5) . ?
O1 C81 1.418(5) . ?
C81 C82 1.504(6) . ?
C81 H81A 0.9900 . ?
C81 H81B 0.9900 . ?
C82 H82A 0.9800 . ?
C82 H82B 0.9800 . ?
C82 H82C 0.9800 . ?
C83 C84 1.505(6) . ?
C83 H83A 0.9900 . ?
C83 H83B 0.9900 . ?
C84 H84A 0.9800 . ?
C84 H84B 0.9800 . ?
C84 H84C 0.9800 . ?

loop_
_geom_torsion_atom_site_label_1
_geom_torsion_atom_site_label_2
_geom_torsion_atom_site_label_3
_geom_torsion_atom_site_label_4
_geom_torsion
_geom_torsion_site_symmetry_1
_geom_torsion_site_symmetry_2
_geom_torsion_site_symmetry_3
_geom_torsion_site_symmetry_4
_geom_torsion_publ_flag
P1 Rh S C71 -29.84(10) . . . . ?
P2 Rh S C71 151.52(10) . . . . ?
C1 Rh P1 C31 -116.36(11) . . . . ?
S Rh P1 C31 65.99(8) . . . . ?
C1 Rh P1 C11 119.01(11) . . . . ?
S Rh P1 C11 -58.64(8) . . . . ?
C1 Rh P1 C21 1.50(11) . . . . ?
S Rh P1 C21 -176.15(9) . . . . ?
C1 Rh P2 C51 -126.35(10) . . . . ?
S Rh P2 C51 51.41(8) . . . . ?
C1 Rh P2 C41 -8.32(11) . . . . ?
S Rh P2 C41 169.44(9) . . . . ?
C1 Rh P2 C61 108.39(10) . . . . ?
S Rh P2 C61 -73.85(8) . . . . ?
C7 C2 C3 C4 1.2(3) . . . . ?
N C2 C3 C4 -179.43(19) . . . . ?
C7 C2 C3 C8 -177.4(2) . . . . ?
N C2 C3 C8 2.0(3) . . . . ?
C2 C3 C4 C5 -0.3(3) . . . . ?
C8 C3 C4 C5 178.3(2) . . . . ?
C3 C4 C5 C6 -0.8(4) . . . . ?
C4 C5 C6 C7 1.0(4) . . . . ?
C5 C6 C7 C2 -0.1(3) . . . . ?
C5 C6 C7 C9 179.5(2) . . . . ?
C3 C2 C7 C6 -1.0(3) . . . . ?
N C2 C7 C6 179.65(19) . . . . ?
C3 C2 C7 C9 179.4(2) . . . . ?
N C2 C7 C9 0.0(3) . . . . ?
C31 P1 C11 C12 -113.2(2) . . . . ?
C21 P1 C11 C12 141.2(2) . . . . ?
Rh P1 C11 C12 16.0(2) . . . . ?
C31 P1 C11 C16 67.4(2) . . . . ?
C21 P1 C11 C16 -38.2(2) . . . . ?
Rh P1 C11 C16 -163.41(16) . . . . ?
C16 C11 C12 C13 -1.8(4) . . . . ?
P1 C11 C12 C13 178.75(19) . . . . ?
C11 C12 C13 C14 1.3(4) . . . . ?
C12 C13 C14 C15 0.0(4) . . . . ?
C13 C14 C15 C16 -0.7(4) . . . . ?
C14 C15 C16 C11 0.1(4) . . . . ?
C12 C11 C16 C15 1.1(3) . . . . ?
P1 C11 C16 C15 -179.46(18) . . . . ?
C31 P1 C21 C26 16.3(2) . . . . ?
C11 P1 C21 C26 124.3(2) . . . . ?
Rh P1 C21 C26 -108.34(18) . . . . ?
C31 P1 C21 C22 -167.52(17) . . . . ?
C11 P1 C21 C22 -59.49(19) . . . . ?
Rh P1 C21 C22 67.85(19) . . . . ?
C26 C21 C22 C23 1.2(3) . . . . ?
P1 C21 C22 C23 -175.15(17) . . . . ?
C21 C22 C23 C24 -0.6(4) . . . . ?
C22 C23 C24 C25 -0.4(4) . . . . ?
C23 C24 C25 C26 0.8(4) . . . . ?
C22 C21 C26 C25 -0.8(3) . . . . ?
P1 C21 C26 C25 175.36(19) . . . . ?
C24 C25 C26 C21 -0.2(4) . . . . ?
C11 P1 C31 C32 -11.7(2) . . . . ?
C21 P1 C31 C32 92.3(2) . . . . ?
Rh P1 C31 C32 -142.91(17) . . . . ?
C11 P1 C31 C36 169.09(17) . . . . ?
C21 P1 C31 C36 -86.91(18) . . . . ?
Rh P1 C31 C36 37.91(19) . . . . ?
C36 C31 C32 C33 1.3(3) . . . . ?
P1 C31 C32 C33 -177.84(17) . . . . ?
C31 C32 C33 C34 0.0(4) . . . . ?
C32 C33 C34 C35 -1.4(4) . . . . ?
C33 C34 C35 C36 1.6(4) . . . . ?
C34 C35 C36 C31 -0.3(4) . . . . ?
C32 C31 C36 C35 -1.2(3) . . . . ?
P1 C31 C36 C35 178.07(18) . . . . ?
C51 P2 C41 C46 22.4(2) . . . . ?
C61 P2 C41 C46 130.59(18) . . . . ?
Rh P2 C41 C46 -103.79(17) . . . . ?
C51 P2 C41 C42 -162.72(17) . . . . ?
C61 P2 C41 C42 -54.55(18) . . . . ?
Rh P2 C41 C42 71.07(18) . . . . ?
C46 C41 C42 C43 0.5(3) . . . . ?
P2 C41 C42 C43 -174.59(17) . . . . ?
C41 C42 C43 C44 -0.4(4) . . . . ?
C42 C43 C44 C45 0.1(4) . . . . ?
C43 C44 C45 C46 0.0(4) . . . . ?
C42 C41 C46 C45 -0.3(3) . . . . ?
P2 C41 C46 C45 174.56(18) . . . . ?
C44 C45 C46 C41 0.1(4) . . . . ?
C41 P2 C51 C56 -109.63(19) . . . . ?
C61 P2 C51 C56 145.81(18) . . . . ?
Rh P2 C51 C56 15.0(2) . . . . ?
C41 P2 C51 C52 64.91(19) . . . . ?
C61 P2 C51 C52 -39.6(2) . . . . ?
Rh P2 C51 C52 -170.46(15) . . . . ?
C56 C51 C52 C53 0.9(3) . . . . ?
P2 C51 C52 C53 -173.72(18) . . . . ?
C51 C52 C53 C54 -0.8(4) . . . . ?
C52 C53 C54 C55 -0.1(4) . . . . ?
C53 C54 C55 C56 0.9(4) . . . . ?
C54 C55 C56 C51 -0.8(4) . . . . ?
C52 C51 C56 C55 -0.1(3) . . . . ?
P2 C51 C56 C55 174.65(18) . . . . ?
C51 P2 C61 C62 -106.06(18) . . . . ?
C41 P2 C61 C62 148.61(18) . . . . ?
Rh P2 C61 C62 24.7(2) . . . . ?
C51 P2 C61 C66 74.97(19) . . . . ?
C41 P2 C61 C66 -30.4(2) . . . . ?
Rh P2 C61 C66 -154.28(16) . . . . ?
C66 C61 C62 C63 -0.2(3) . . . . ?
P2 C61 C62 C63 -179.24(18) . . . . ?
C61 C62 C63 C64 -0.1(4) . . . . ?
C62 C63 C64 C65 0.0(4) . . . . ?
C63 C64 C65 C66 0.3(4) . . . . ?
C64 C65 C66 C61 -0.6(4) . . . . ?
C62 C61 C66 C65 0.6(3) . . . . ?
P2 C61 C66 C65 179.54(18) . . . . ?
Rh S C71 C76 -71.0(2) . . . . ?
Rh S C71 C72 115.57(18) . . . . ?
C76 C71 C72 F1 -174.7(2) . . . . ?
S C71 C72 F1 -0.7(3) . . . . ?
C76 C71 C72 C73 3.9(3) . . . . ?
S C71 C72 C73 177.8(2) . . . . ?
F1 C72 C73 F2 -2.2(4) . . . . ?
C71 C72 C73 F2 179.2(2) . . . . ?
F1 C72 C73 C74 176.4(2) . . . . ?
C71 C72 C73 C74 -2.1(4) . . . . ?
F2 C73 C74 F3 -1.3(4) . . . . ?
C72 C73 C74 F3 -180.0(2) . . . . ?
F2 C73 C74 C75 177.6(2) . . . . ?
C72 C73 C74 C75 -1.0(4) . . . . ?
F3 C74 C75 F4 2.6(4) . . . . ?
C73 C74 C75 F4 -176.4(2) . . . . ?
F3 C74 C75 C76 -179.0(2) . . . . ?
C73 C74 C75 C76 2.0(4) . . . . ?
F4 C75 C76 F5 0.6(3) . . . . ?
C74 C75 C76 F5 -177.7(2) . . . . ?
F4 C75 C76 C71 178.3(2) . . . . ?
C74 C75 C76 C71 -0.1(4) . . . . ?
C72 C71 C76 F5 174.84(19) . . . . ?
S C71 C76 F5 0.9(3) . . . . ?
C72 C71 C76 C75 -2.8(3) . . . . ?
S C71 C76 C75 -176.68(18) . . . . ?
C83 O1 C81 C82 -177.0(7) . . . . ?
C81 O1 C83 C84 176.5(8) . . . . ?
